data_7029727
loop_
_publ_author_name
'Hangaly, Noa K'
'Petrov, Alexander R'
'Elfferding, Michael'
'Harms, Klaus'
'Sundermeyer, J\"org'

_publ_section_title
;
 Tetrahydropentalenyl-phosphazene constrained geometry complexes of
 rare-earth metal alkyls.
;
_journal_issue 19
_journal_name_full 'Dalton transactions (Cambridge, England : 2003)'
_journal_page_first 7109
_journal_page_last 7120
_journal_paper_doi 10.1039/c3dt53596g
_journal_volume 43
_journal_year 2014
_chemical_formula_moiety 'C42 H63 N P Sc Si2, C5 H12'
_chemical_formula_sum 'C47 H75 N P Sc Si2'
_chemical_formula_weight 786.19
_space_group_IT_number 2
_symmetry_cell_setting triclinic
_symmetry_space_group_name_Hall '-P 1'
_symmetry_space_group_name_H-M 'P -1'
_atom_sites_solution_hydrogens geom
_atom_sites_solution_primary direct
_atom_sites_solution_secondary difmap
_audit_creation_method SHELXL-97
_cell_angle_alpha 82.808(4)
_cell_angle_beta 87.696(4)
_cell_angle_gamma 84.852(4)
_cell_formula_units_Z 2
_cell_length_a 12.2478(7)
_cell_length_b 12.4919(7)
_cell_length_c 15.8094(8)
_cell_measurement_reflns_used 14017
_cell_measurement_temperature 100(2)
_cell_measurement_theta_max 27.27
_cell_measurement_theta_min 1.3
_cell_volume 2389.1(2)
_computing_cell_refinement 'Stoe X-Area'
_computing_data_collection 'Stoe X-Area'
_computing_data_reduction 'Stoe X-Area'
_computing_molecular_graphics 'Diamond (Brandenburg, 2004)'
_computing_publication_material 'WinGX publication routines (Farrugia, 1999)'
_computing_structure_refinement 'SHELXL-97 (Sheldrick, 2008)'
_computing_structure_solution 'Sir92 (Giacovazzo et al., 1992)'
_diffrn_ambient_temperature 100(2)
_diffrn_measured_fraction_theta_full 1.000
_diffrn_measured_fraction_theta_max 0.993
_diffrn_measurement_device_type 'ipds2 diffractometer'
_diffrn_measurement_method 'omega scans'
_diffrn_radiation_monochromator graphite
_diffrn_radiation_source 'fine-focus sealed tube'
_diffrn_radiation_type MoK\a
_diffrn_radiation_wavelength 0.71073
_diffrn_reflns_av_R_equivalents 0.0893
_diffrn_reflns_av_sigmaI/netI 0.0848
_diffrn_reflns_limit_h_max 15
_diffrn_reflns_limit_h_min -15
_diffrn_reflns_limit_k_max 15
_diffrn_reflns_limit_k_min -15
_diffrn_reflns_limit_l_max 19
_diffrn_reflns_limit_l_min -19
_diffrn_reflns_number 37064
_diffrn_reflns_theta_full 25.00
_diffrn_reflns_theta_max 26.77
_diffrn_reflns_theta_min 1.30
_exptl_absorpt_coefficient_mu 0.268
_exptl_absorpt_correction_T_max 0.9610
_exptl_absorpt_correction_T_min 0.8756
_exptl_absorpt_correction_type multi-scan
_exptl_absorpt_process_details 'Blessing 1994'
_exptl_crystal_colour colourless
_exptl_crystal_density_diffrn 1.093
_exptl_crystal_density_method 'not measured'
_exptl_crystal_description prism
_exptl_crystal_F_000 856
_exptl_crystal_size_max 0.51
_exptl_crystal_size_mid 0.28
_exptl_crystal_size_min 0.15
_refine_diff_density_max 0.449
_refine_diff_density_min -0.402
_refine_diff_density_rms 0.050
_refine_ls_extinction_method none
_refine_ls_goodness_of_fit_ref 0.843
_refine_ls_hydrogen_treatment constr
_refine_ls_matrix_type full
_refine_ls_number_parameters 479
_refine_ls_number_reflns 10096
_refine_ls_number_restraints 44
_refine_ls_restrained_S_all 0.859
_refine_ls_R_factor_all 0.0830
_refine_ls_R_factor_gt 0.0475
_refine_ls_shift/su_max 0.000
_refine_ls_shift/su_mean 0.000
_refine_ls_structure_factor_coef Fsqd
_refine_ls_weighting_details 'calc w=1/[\s^2^(Fo^2^)+(0.0746P)^2^+0.0000P] where P=(Fo^2^+2Fc^2^)/3'
_refine_ls_weighting_scheme calc
_refine_ls_wR_factor_gt 0.1196
_refine_ls_wR_factor_ref 0.1288
_reflns_number_gt 6127
_reflns_number_total 10096
_reflns_threshold_expression >2\s(I)
_cod_data_source_file c3dt53596g2.cif
_cod_data_source_block kh158
_cod_depositor_comments
;Adding full bibliography for
 ./tmp-cod-update-bibliographies-12899/cifs/7029727.cif.
;
_cod_database_code 7029727

loop_
_symmetry_equiv_pos_as_xyz
'x, y, z'
'-x, -y, -z'

loop_
_atom_site_label
_atom_site_type_symbol
_atom_site_fract_x
_atom_site_fract_y
_atom_site_fract_z
_atom_site_U_iso_or_equiv
_atom_site_adp_type
_atom_site_occupancy
_atom_site_symmetry_multiplicity
_atom_site_calc_flag
_atom_site_refinement_flags
C1 C 0.11000(17) 0.26220(19) 0.63159(14) 0.0386(5) Uani 1 1 d .
C2 C 0.19222(18) 0.2437(2) 0.56727(14) 0.0423(5) Uani 1 1 d .
H2 H 0.2145 0.1765 0.5470 0.051 Uiso 1 1 calc R
C3 C 0.23395(17) 0.34338(19) 0.53966(14) 0.0422(5) Uani 1 1 d .
C4 C 0.18211(18) 0.42296(19) 0.58678(15) 0.0425(5) Uani 1 1 d .
C5 C 0.10438(17) 0.37463(19) 0.64400(15) 0.0412(5) Uani 1 1 d .
H5 H 0.0573 0.4096 0.6832 0.049 Uiso 1 1 calc R
C6 C 0.3016(2) 0.3926(2) 0.46488(16) 0.0540(7) Uani 1 1 d .
C7 C 0.3096(2) 0.5076(2) 0.48998(18) 0.0607(7) Uani 1 1 d .
H7A H 0.3066 0.5613 0.4383 0.073 Uiso 1 1 calc R
H7B H 0.3804 0.5106 0.5174 0.073 Uiso 1 1 calc R
C8 C 0.2130(2) 0.5357(2) 0.55290(16) 0.0503(6) Uani 1 1 d .
C9 C 0.4147(2) 0.3329(3) 0.4524(2) 0.0754(9) Uani 1 1 d .
H9A H 0.4572 0.3317 0.5037 0.113 Uiso 1 1 calc R
H9B H 0.4533 0.3702 0.4034 0.113 Uiso 1 1 calc R
H9C H 0.4059 0.2585 0.4420 0.113 Uiso 1 1 calc R
C10 C 0.2367(3) 0.3951(3) 0.38269(18) 0.0723(9) Uani 1 1 d .
H10A H 0.2273 0.3209 0.3722 0.108 Uiso 1 1 calc R
H10B H 0.2771 0.4317 0.3343 0.108 Uiso 1 1 calc R
H10C H 0.1646 0.4344 0.3894 0.108 Uiso 1 1 calc R
C11 C 0.2515(2) 0.5991(2) 0.62136(19) 0.0660(8) Uani 1 1 d .
H11A H 0.1905 0.6134 0.6616 0.099 Uiso 1 1 calc R
H11B H 0.2764 0.6680 0.5943 0.099 Uiso 1 1 calc R
H11C H 0.3120 0.5566 0.6520 0.099 Uiso 1 1 calc R
C12 C 0.1159(2) 0.6019(2) 0.5085(2) 0.0668(8) Uani 1 1 d .
H12A H 0.0917 0.5635 0.4631 0.100 Uiso 1 1 calc R
H12B H 0.1382 0.6728 0.4838 0.100 Uiso 1 1 calc R
H12C H 0.0554 0.6117 0.5501 0.100 Uiso 1 1 calc R
C13 C 0.03058(18) 0.04485(19) 0.67205(15) 0.0419(5) Uani 1 1 d .
C14 C 0.1068(2) -0.0112(2) 0.62264(17) 0.0526(6) Uani 1 1 d .
H14 H 0.1787 0.0119 0.6140 0.063 Uiso 1 1 calc R
C15 C 0.0805(2) -0.0990(2) 0.5862(2) 0.0639(7) Uani 1 1 d .
H15 H 0.1337 -0.1355 0.5521 0.077 Uiso 1 1 calc R
C16 C -0.0232(2) -0.1347(2) 0.5989(2) 0.0681(8) Uani 1 1 d .
H16 H -0.0421 -0.1949 0.5730 0.082 Uiso 1 1 calc R
C17 C -0.0981(2) -0.0824(2) 0.6490(2) 0.0717(9) Uani 1 1 d .
H17 H -0.1690 -0.1076 0.6587 0.086 Uiso 1 1 calc R
C18 C -0.07282(19) 0.0068(2) 0.68615(19) 0.0570(7) Uani 1 1 d .
H18 H -0.1260 0.0419 0.7212 0.068 Uiso 1 1 calc R
C19 C -0.04607(17) 0.22786(18) 0.76658(15) 0.0398(5) Uani 1 1 d .
C20 C -0.14526(18) 0.2523(2) 0.72523(17) 0.0503(6) Uani 1 1 d .
H20 H -0.1537 0.2283 0.6714 0.060 Uiso 1 1 calc R
C21 C -0.2312(2) 0.3112(2) 0.7619(2) 0.0602(7) Uani 1 1 d .
H21 H -0.2987 0.3266 0.7335 0.072 Uiso 1 1 calc R
C22 C -0.2194(2) 0.3477(2) 0.8396(2) 0.0619(7) Uani 1 1 d .
H22 H -0.2790 0.3875 0.8650 0.074 Uiso 1 1 calc R
C23 C -0.1207(2) 0.3261(2) 0.88037(18) 0.0565(7) Uani 1 1 d .
H23 H -0.1121 0.3523 0.9334 0.068 Uiso 1 1 calc R
C24 C -0.03486(19) 0.2667(2) 0.84438(16) 0.0465(6) Uani 1 1 d .
H24 H 0.0327 0.2520 0.8729 0.056 Uiso 1 1 calc R
C25 C 0.20834(17) 0.05739(18) 0.84180(14) 0.0388(5) Uani 1 1 d .
C26 C 0.29241(19) -0.0290(2) 0.81228(16) 0.0503(6) Uani 1 1 d .
H26A H 0.3573 0.0059 0.7863 0.060 Uiso 1 1 calc R
H26B H 0.2601 -0.0650 0.7681 0.060 Uiso 1 1 calc R
C27 C 0.2596(2) 0.1107(2) 0.91130(16) 0.0513(6) Uani 1 1 d .
H27A H 0.2056 0.1661 0.9320 0.062 Uiso 1 1 calc R
H27B H 0.3241 0.1475 0.8869 0.062 Uiso 1 1 calc R
C28 C 0.10877(18) 0.00119(19) 0.88170(15) 0.0444(6) Uani 1 1 d .
H28A H 0.0748 -0.0346 0.8381 0.053 Uiso 1 1 calc R
H28B H 0.0535 0.0557 0.9020 0.053 Uiso 1 1 calc R
C29 C 0.3287(2) -0.1142(2) 0.88678(18) 0.0602(7) Uani 1 1 d .
H29 H 0.3838 -0.1696 0.8659 0.072 Uiso 1 1 calc R
C30 C 0.2952(2) 0.0259(2) 0.98660(17) 0.0576(7) Uani 1 1 d .
H30 H 0.3285 0.0621 1.0310 0.069 Uiso 1 1 calc R
C31 C 0.14420(19) -0.0835(2) 0.95685(16) 0.0501(6) Uani 1 1 d .
H31 H 0.0786 -0.1194 0.9820 0.060 Uiso 1 1 calc R
C32 C 0.3786(2) -0.0584(3) 0.9546(2) 0.0678(8) Uani 1 1 d .
H32A H 0.4022 -0.1129 1.0028 0.081 Uiso 1 1 calc R
H32B H 0.4440 -0.0232 0.9302 0.081 Uiso 1 1 calc R
C33 C 0.1940(2) -0.0281(2) 1.02445(17) 0.0569(7) Uani 1 1 d .
H33A H 0.2151 -0.0820 1.0737 0.068 Uiso 1 1 calc R
H33B H 0.1395 0.0270 1.0448 0.068 Uiso 1 1 calc R
C34 C 0.2276(2) -0.1685(2) 0.92515(18) 0.0590(7) Uani 1 1 d .
H34A H 0.1946 -0.2047 0.8814 0.071 Uiso 1 1 calc R
H34B H 0.2495 -0.2241 0.9731 0.071 Uiso 1 1 calc R
C35 C 0.45401(19) 0.2320(2) 0.68437(18) 0.0590(7) Uani 1 1 d .
H35A H 0.4763 0.2915 0.6416 0.071 Uiso 1 1 calc R
H35B H 0.4868 0.2442 0.7382 0.071 Uiso 1 1 calc R
C36 C 0.27089(18) 0.38822(19) 0.80577(15) 0.0438(5) Uani 1 1 d .
H36A H 0.2316 0.4564 0.7798 0.053 Uiso 1 1 calc R
H36B H 0.2216 0.3577 0.8520 0.053 Uiso 1 1 calc R
C37 C 0.4511(3) 0.0178(3) 0.6070(2) 0.0912(12) Uani 1 1 d .
H37A H 0.3904 -0.0003 0.6469 0.137 Uiso 1 1 calc R
H37B H 0.4963 -0.0485 0.5971 0.137 Uiso 1 1 calc R
H37C H 0.4217 0.0532 0.5528 0.137 Uiso 1 1 calc R
C38 C 0.6474(2) 0.1471(3) 0.5701(2) 0.0685(8) Uani 1 1 d .
H38A H 0.6135 0.1752 0.5158 0.103 Uiso 1 1 calc R
H38B H 0.6962 0.0821 0.5627 0.103 Uiso 1 1 calc R
H38C H 0.6899 0.2024 0.5887 0.103 Uiso 1 1 calc R
C39 C 0.6071(3) 0.0372(3) 0.7484(2) 0.0914(11) Uani 1 1 d .
H39A H 0.6633 0.0805 0.7660 0.137 Uiso 1 1 calc R
H39B H 0.6418 -0.0323 0.7341 0.137 Uiso 1 1 calc R
H39C H 0.5531 0.0244 0.7952 0.137 Uiso 1 1 calc R
C40 C 0.4831(2) 0.5034(3) 0.7829(3) 0.0856(11) Uani 1 1 d .
H40A H 0.5074 0.4582 0.7381 0.128 Uiso 1 1 calc R
H40B H 0.5469 0.5193 0.8131 0.128 Uiso 1 1 calc R
H40C H 0.4451 0.5713 0.7571 0.128 Uiso 1 1 calc R
C41 C 0.4701(2) 0.3107(2) 0.91811(19) 0.0631(7) Uani 1 1 d .
H41A H 0.4226 0.2712 0.9601 0.095 Uiso 1 1 calc R
H41B H 0.5299 0.3365 0.9473 0.095 Uiso 1 1 calc R
H41C H 0.5007 0.2623 0.8772 0.095 Uiso 1 1 calc R
C42 C 0.3425(3) 0.5234(3) 0.9417(3) 0.1045(14) Uani 1 1 d .
H42A H 0.3091 0.5919 0.9130 0.157 Uiso 1 1 calc R
H42B H 0.4061 0.5374 0.9730 0.157 Uiso 1 1 calc R
H42C H 0.2887 0.4897 0.9817 0.157 Uiso 1 1 calc R
N1 N 0.18223(13) 0.14258(15) 0.76828(11) 0.0381(4) Uani 1 1 d .
Si1 Si 0.53719(6) 0.11186(7) 0.65302(5) 0.0586(2) Uani 1 1 d .
Si2 Si 0.38764(6) 0.42963(6) 0.85984(5) 0.0554(2) Uani 1 1 d .
P1 P 0.07213(4) 0.16252(5) 0.71505(4) 0.03665(15) Uani 1 1 d .
Sc1 Sc 0.27663(3) 0.27512(3) 0.70635(3) 0.03663(12) Uani 1 1 d .
C43 C 0.6515(5) 0.7345(5) 0.8402(4) 0.161(2) Uani 1 1 d .
H43A H 0.5963 0.7883 0.8599 0.241 Uiso 1 1 calc R
H43B H 0.6327 0.6616 0.8631 0.241 Uiso 1 1 calc R
H43C H 0.6533 0.7415 0.7777 0.241 Uiso 1 1 calc R
C44 C 0.7619(7) 0.7528(7) 0.8706(5) 0.215(3) Uani 1 1 d DU
H44A H 0.7831 0.8247 0.8449 0.258 Uiso 1 1 calc R
H44B H 0.7588 0.7517 0.9334 0.258 Uiso 1 1 calc R
C45 C 0.8453(6) 0.6663(7) 0.8459(6) 0.232(3) Uani 1 1 d DU
H45A H 0.8195 0.5937 0.8637 0.279 Uiso 1 1 calc R
H45B H 0.8589 0.6748 0.7834 0.279 Uiso 1 1 calc R
C46 C 0.9498(6) 0.6797(7) 0.8921(5) 0.220(3) Uani 1 1 d DU
H46A H 0.9464 0.6497 0.9531 0.263 Uiso 1 1 calc R
H46B H 0.9677 0.7560 0.8865 0.263 Uiso 1 1 calc R
C47 C 1.0280(6) 0.6105(7) 0.8394(6) 0.252(4) Uani 1 1 d DU
H47A H 1.1026 0.6087 0.8601 0.377 Uiso 1 1 calc R
H47B H 1.0266 0.6417 0.7794 0.377 Uiso 1 1 calc R
H47C H 1.0051 0.5367 0.8448 0.377 Uiso 1 1 calc R

loop_
_atom_site_aniso_label
_atom_site_aniso_U_11
_atom_site_aniso_U_22
_atom_site_aniso_U_33
_atom_site_aniso_U_23
_atom_site_aniso_U_13
_atom_site_aniso_U_12
C1 0.0362(11) 0.0436(13) 0.0356(12) -0.0007(10) -0.0067(9) -0.0053(9)
C2 0.0458(12) 0.0475(14) 0.0349(13) -0.0053(10) -0.0024(10) -0.0092(10)
C3 0.0419(12) 0.0496(15) 0.0344(13) 0.0021(10) -0.0024(10) -0.0092(10)
C4 0.0437(12) 0.0439(14) 0.0387(13) 0.0060(10) -0.0100(10) -0.0094(10)
C5 0.0394(11) 0.0434(14) 0.0390(13) 0.0028(10) -0.0081(10) -0.0018(10)
C6 0.0598(15) 0.0586(17) 0.0433(15) 0.0024(12) 0.0041(12) -0.0173(13)
C7 0.0619(16) 0.0646(18) 0.0538(17) 0.0107(13) -0.0014(13) -0.0211(14)
C8 0.0581(14) 0.0439(15) 0.0477(15) 0.0071(11) -0.0098(12) -0.0123(11)
C9 0.0697(19) 0.081(2) 0.072(2) 0.0018(17) 0.0232(16) -0.0109(16)
C10 0.091(2) 0.085(2) 0.0416(16) 0.0024(15) -0.0009(15) -0.0287(18)
C11 0.0822(19) 0.0510(17) 0.0663(19) 0.0024(14) -0.0150(15) -0.0214(15)
C12 0.0728(18) 0.0515(17) 0.072(2) 0.0139(14) -0.0164(15) -0.0064(14)
C13 0.0417(12) 0.0417(13) 0.0421(14) 0.0007(10) -0.0057(10) -0.0074(10)
C14 0.0491(13) 0.0497(16) 0.0593(17) -0.0057(13) 0.0026(12) -0.0092(12)
C15 0.0737(18) 0.0524(17) 0.0677(19) -0.0169(14) 0.0059(15) -0.0074(14)
C16 0.0710(18) 0.0522(17) 0.086(2) -0.0226(16) -0.0189(16) -0.0073(14)
C17 0.0507(15) 0.064(2) 0.106(3) -0.0209(18) -0.0099(16) -0.0183(14)
C18 0.0443(13) 0.0534(17) 0.0751(19) -0.0114(14) 0.0008(12) -0.0106(12)
C19 0.0375(11) 0.0393(13) 0.0407(13) 0.0032(10) -0.0007(9) -0.0040(9)
C20 0.0439(13) 0.0564(16) 0.0484(15) 0.0010(12) -0.0037(11) -0.0020(11)
C21 0.0423(13) 0.0624(18) 0.072(2) 0.0003(15) -0.0040(13) 0.0062(12)
C22 0.0535(15) 0.0557(17) 0.072(2) -0.0024(15) 0.0121(14) 0.0069(13)
C23 0.0645(16) 0.0529(16) 0.0509(16) -0.0069(13) 0.0042(13) -0.0003(13)
C24 0.0469(13) 0.0456(14) 0.0463(15) -0.0028(11) -0.0026(11) -0.0034(11)
C25 0.0375(11) 0.0399(13) 0.0371(13) 0.0027(10) -0.0016(9) -0.0028(9)
C26 0.0470(13) 0.0522(16) 0.0472(15) 0.0045(12) 0.0047(11) 0.0026(11)
C27 0.0558(14) 0.0509(15) 0.0473(15) 0.0023(12) -0.0132(11) -0.0120(12)
C28 0.0437(12) 0.0449(14) 0.0425(14) 0.0031(11) 0.0005(10) -0.0041(10)
C29 0.0597(16) 0.0570(17) 0.0565(18) 0.0068(13) 0.0060(13) 0.0129(13)
C30 0.0646(16) 0.0592(17) 0.0477(16) 0.0055(13) -0.0174(13) -0.0088(13)
C31 0.0495(13) 0.0502(15) 0.0469(15) 0.0086(12) 0.0044(11) -0.0078(11)
C32 0.0509(15) 0.079(2) 0.066(2) 0.0223(16) -0.0104(13) -0.0020(14)
C33 0.0675(16) 0.0577(17) 0.0415(15) 0.0063(12) -0.0011(12) -0.0003(13)
C34 0.0727(17) 0.0442(15) 0.0558(17) 0.0062(12) -0.0039(13) 0.0018(13)
C35 0.0474(14) 0.081(2) 0.0507(16) -0.0178(14) -0.0032(12) -0.0014(13)
C36 0.0441(12) 0.0424(14) 0.0438(14) -0.0018(11) -0.0048(10) -0.0012(10)
C37 0.094(2) 0.106(3) 0.086(3) -0.045(2) 0.041(2) -0.043(2)
C38 0.0548(16) 0.084(2) 0.066(2) -0.0104(16) 0.0104(14) -0.0083(15)
C39 0.0640(19) 0.114(3) 0.085(3) 0.019(2) 0.0122(17) 0.0049(18)
C40 0.0659(18) 0.067(2) 0.122(3) 0.014(2) -0.0316(19) -0.0217(16)
C41 0.0632(16) 0.0631(18) 0.0650(19) -0.0109(14) -0.0240(14) -0.0029(14)
C42 0.106(3) 0.097(3) 0.121(3) -0.064(3) -0.046(2) 0.016(2)
N1 0.0372(9) 0.0399(11) 0.0360(11) 0.0032(8) -0.0033(8) -0.0059(8)
Si1 0.0465(4) 0.0731(5) 0.0568(5) -0.0122(4) 0.0099(3) -0.0066(4)
Si2 0.0574(4) 0.0479(4) 0.0634(5) -0.0118(4) -0.0204(4) -0.0037(3)
P1 0.0341(3) 0.0402(3) 0.0352(3) -0.0002(2) -0.0026(2) -0.0062(2)
Sc1 0.0339(2) 0.0397(3) 0.0359(2) -0.00047(18) -0.00425(17) -0.00575(17)
C43 0.185(5) 0.154(5) 0.158(5) -0.043(4) -0.014(4) -0.059(4)
C44 0.234(6) 0.231(7) 0.192(6) -0.065(6) -0.007(5) -0.024(5)
C45 0.239(5) 0.229(6) 0.236(6) -0.054(5) -0.016(5) -0.021(5)
C46 0.218(5) 0.238(6) 0.223(6) -0.082(5) -0.037(5) -0.044(5)
C47 0.217(6) 0.245(7) 0.312(8) -0.104(7) 0.014(6) -0.039(5)

loop_
_atom_type_symbol
_atom_type_description
_atom_type_scat_dispersion_real
_atom_type_scat_dispersion_imag
_atom_type_scat_source
C C 0.0033 0.0016 'International Tables Vol C Tables 4.2.6.8 and 6.1.1.4'
H H 0.0000 0.0000 'International Tables Vol C Tables 4.2.6.8 and 6.1.1.4'
N N 0.0061 0.0033 'International Tables Vol C Tables 4.2.6.8 and 6.1.1.4'
Si Si 0.0817 0.0704 'International Tables Vol C Tables 4.2.6.8 and 6.1.1.4'
P P 0.1023 0.0942 'International Tables Vol C Tables 4.2.6.8 and 6.1.1.4'
Sc Sc 0.2519 0.3716 'International Tables Vol C Tables 4.2.6.8 and 6.1.1.4'

loop_
_geom_angle_atom_site_label_1
_geom_angle_atom_site_label_2
_geom_angle_atom_site_label_3
_geom_angle
C2 C1 C5 108.13(19)
C2 C1 P1 124.43(18)
C5 C1 P1 121.02(17)
C2 C1 Sc1 78.37(12)
C5 C1 Sc1 76.76(12)
P1 C1 Sc1 88.59(9)
C3 C2 C1 107.1(2)
C3 C2 Sc1 81.35(13)
C1 C2 Sc1 68.47(12)
C3 C2 H2 126.4
C1 C2 H2 126.4
Sc1 C2 H2 115.8
C2 C3 C4 109.3(2)
C2 C3 C6 137.7(2)
C4 C3 C6 111.8(2)
C2 C3 Sc1 68.09(13)
C4 C3 Sc1 73.70(13)
C6 C3 Sc1 133.70(15)
C3 C4 C5 108.6(2)
C3 C4 C8 112.1(2)
C5 C4 C8 138.5(2)
C3 C4 Sc1 76.18(13)
C5 C4 Sc1 67.76(12)
C8 C4 Sc1 130.10(15)
C4 C5 C1 106.8(2)
C4 C5 Sc1 81.08(13)
C1 C5 Sc1 69.53(12)
C4 C5 H5 126.6
C1 C5 H5 126.6
Sc1 C5 H5 115.1
C3 C6 C9 114.6(2)
C3 C6 C10 108.5(2)
C9 C6 C10 108.6(2)
C3 C6 C7 100.7(2)
C9 C6 C7 112.2(2)
C10 C6 C7 112.1(2)
C6 C7 C8 109.68(19)
C6 C7 H7A 109.7
C8 C7 H7A 109.7
C6 C7 H7B 109.7
C8 C7 H7B 109.7
H7A C7 H7B 108.2
C4 C8 C12 110.26(19)
C4 C8 C11 114.0(2)
C12 C8 C11 108.4(2)
C4 C8 C7 100.5(2)
C12 C8 C7 113.0(2)
C11 C8 C7 110.6(2)
C6 C9 H9A 109.5
C6 C9 H9B 109.5
H9A C9 H9B 109.5
C6 C9 H9C 109.5
H9A C9 H9C 109.5
H9B C9 H9C 109.5
C6 C10 H10A 109.5
C6 C10 H10B 109.5
H10A C10 H10B 109.5
C6 C10 H10C 109.5
H10A C10 H10C 109.5
H10B C10 H10C 109.5
C8 C11 H11A 109.5
C8 C11 H11B 109.5
H11A C11 H11B 109.5
C8 C11 H11C 109.5
H11A C11 H11C 109.5
H11B C11 H11C 109.5
C8 C12 H12A 109.5
C8 C12 H12B 109.5
H12A C12 H12B 109.5
C8 C12 H12C 109.5
H12A C12 H12C 109.5
H12B C12 H12C 109.5
C18 C13 C14 118.0(2)
C18 C13 P1 123.9(2)
C14 C13 P1 118.06(17)
C15 C14 C13 121.4(2)
C15 C14 H14 119.3
C13 C14 H14 119.3
C14 C15 C16 120.2(3)
C14 C15 H15 119.9
C16 C15 H15 119.9
C17 C16 C15 119.2(3)
C17 C16 H16 120.4
C15 C16 H16 120.4
C16 C17 C18 121.3(3)
C16 C17 H17 119.3
C18 C17 H17 119.3
C17 C18 C13 119.9(3)
C17 C18 H18 120.1
C13 C18 H18 120.1
C24 C19 C20 118.5(2)
C24 C19 P1 119.77(17)
C20 C19 P1 121.21(19)
C21 C20 C19 120.5(3)
C21 C20 H20 119.7
C19 C20 H20 119.7
C22 C21 C20 120.3(2)
C22 C21 H21 119.9
C20 C21 H21 119.9
C21 C22 C23 119.8(3)
C21 C22 H22 120.1
C23 C22 H22 120.1
C24 C23 C22 120.2(3)
C24 C23 H23 119.9
C22 C23 H23 119.9
C23 C24 C19 120.6(2)
C23 C24 H24 119.7
C19 C24 H24 119.7
N1 C25 C26 109.22(18)
N1 C25 C28 114.43(17)
C26 C25 C28 108.26(19)
N1 C25 C27 108.27(18)
C26 C25 C27 108.36(19)
C28 C25 C27 108.15(19)
C25 C26 C29 111.5(2)
C25 C26 H26A 109.3
C29 C26 H26A 109.3
C25 C26 H26B 109.3
C29 C26 H26B 109.3
H26A C26 H26B 108.0
C25 C27 C30 110.9(2)
C25 C27 H27A 109.5
C30 C27 H27A 109.5
C25 C27 H27B 109.5
C30 C27 H27B 109.5
H27A C27 H27B 108.0
C25 C28 C31 110.23(18)
C25 C28 H28A 109.6
C31 C28 H28A 109.6
C25 C28 H28B 109.6
C31 C28 H28B 109.6
H28A C28 H28B 108.1
C32 C29 C34 109.2(2)
C32 C29 C26 109.2(2)
C34 C29 C26 108.6(2)
C32 C29 H29 109.9
C34 C29 H29 109.9
C26 C29 H29 109.9
C32 C30 C33 109.9(2)
C32 C30 C27 109.2(2)
C33 C30 C27 108.6(2)
C32 C30 H30 109.7
C33 C30 H30 109.7
C27 C30 H30 109.7
C33 C31 C34 110.1(2)
C33 C31 C28 109.5(2)
C34 C31 C28 109.5(2)
C33 C31 H31 109.2
C34 C31 H31 109.2
C28 C31 H31 109.2
C30 C32 C29 110.2(2)
C30 C32 H32A 109.6
C29 C32 H32A 109.6
C30 C32 H32B 109.6
C29 C32 H32B 109.6
H32A C32 H32B 108.1
C31 C33 C30 109.5(2)
C31 C33 H33A 109.8
C30 C33 H33A 109.8
C31 C33 H33B 109.8
C30 C33 H33B 109.8
H33A C33 H33B 108.2
C31 C34 C29 109.6(2)
C31 C34 H34A 109.8
C29 C34 H34A 109.8
C31 C34 H34B 109.8
C29 C34 H34B 109.8
H34A C34 H34B 108.2
Si1 C35 Sc1 135.04(15)
Si1 C35 H35A 103.4
Sc1 C35 H35A 103.4
Si1 C35 H35B 103.4
Sc1 C35 H35B 103.4
H35A C35 H35B 105.2
Si2 C36 Sc1 127.29(12)
Si2 C36 H36A 105.5
Sc1 C36 H36A 105.5
Si2 C36 H36B 105.5
Sc1 C36 H36B 105.5
H36A C36 H36B 106.1
Si1 C37 H37A 109.5
Si1 C37 H37B 109.5
H37A C37 H37B 109.5
Si1 C37 H37C 109.5
H37A C37 H37C 109.5
H37B C37 H37C 109.5
Si1 C38 H38A 109.5
Si1 C38 H38B 109.5
H38A C38 H38B 109.5
Si1 C38 H38C 109.5
H38A C38 H38C 109.5
H38B C38 H38C 109.5
Si1 C39 H39A 109.5
Si1 C39 H39B 109.5
H39A C39 H39B 109.5
Si1 C39 H39C 109.5
H39A C39 H39C 109.5
H39B C39 H39C 109.5
Si2 C40 H40A 109.5
Si2 C40 H40B 109.5
H40A C40 H40B 109.5
Si2 C40 H40C 109.5
H40A C40 H40C 109.5
H40B C40 H40C 109.5
Si2 C41 H41A 109.5
Si2 C41 H41B 109.5
H41A C41 H41B 109.5
Si2 C41 H41C 109.5
H41A C41 H41C 109.5
H41B C41 H41C 109.5
Si2 C42 H42A 109.5
Si2 C42 H42B 109.5
H42A C42 H42B 109.5
Si2 C42 H42C 109.5
H42A C42 H42C 109.5
H42B C42 H42C 109.5
C25 N1 P1 127.58(14)
C25 N1 Sc1 131.19(13)
P1 N1 Sc1 101.21(9)
C35 Si1 C39 109.37(16)
C35 Si1 C37 111.78(15)
C39 Si1 C37 108.90(19)
C35 Si1 C38 113.02(14)
C39 Si1 C38 107.12(14)
C37 Si1 C38 106.46(14)
C36 Si2 C40 111.69(14)
C36 Si2 C41 112.18(12)
C40 Si2 C41 107.46(14)
C36 Si2 C42 112.18(14)
C40 Si2 C42 106.6(2)
C41 Si2 C42 106.39(16)
N1 P1 C1 100.91(9)
N1 P1 C19 116.22(10)
C1 P1 C19 103.92(10)
N1 P1 C13 115.37(10)
C1 P1 C13 110.66(11)
C19 P1 C13 108.79(10)
N1 P1 Sc1 46.85(6)
C1 P1 Sc1 54.74(7)
C19 P1 Sc1 116.11(7)
C13 P1 Sc1 134.86(8)
N1 Sc1 C35 115.65(9)
N1 Sc1 C36 102.67(8)
C35 Sc1 C36 104.14(9)
N1 Sc1 C1 68.22(7)
C35 Sc1 C1 135.85(9)
C36 Sc1 C1 118.22(8)
N1 Sc1 C5 90.82(7)
C35 Sc1 C5 145.64(9)
C36 Sc1 C5 89.80(8)
C1 Sc1 C5 33.71(7)
N1 Sc1 C2 86.39(7)
C35 Sc1 C2 103.38(9)
C36 Sc1 C2 143.46(8)
C1 Sc1 C2 33.16(7)
C5 Sc1 C2 54.36(8)
N1 Sc1 C4 119.51(6)
C35 Sc1 C4 115.21(9)
C36 Sc1 C4 94.55(8)
C1 Sc1 C4 52.76(7)
C5 Sc1 C4 31.16(7)
C2 Sc1 C4 51.68(8)
N1 Sc1 C3 116.08(7)
C35 Sc1 C3 95.43(9)
C36 Sc1 C3 122.78(8)
C1 Sc1 C3 52.05(7)
C5 Sc1 C3 51.54(7)
C2 Sc1 C3 30.56(7)
C4 Sc1 C3 30.13(7)
N1 Sc1 P1 31.94(5)
C35 Sc1 P1 136.65(8)
C36 Sc1 P1 110.39(6)
C1 Sc1 P1 36.67(5)
C5 Sc1 P1 60.67(5)
C2 Sc1 P1 61.23(5)
C4 Sc1 P1 87.69(5)
C3 Sc1 P1 87.43(5)
C44 C43 H43A 109.5
C44 C43 H43B 109.5
H43A C43 H43B 109.5
C44 C43 H43C 109.5
H43A C43 H43C 109.5
H43B C43 H43C 109.5
C45 C44 C43 109.7(6)
C45 C44 H44A 109.7
C43 C44 H44A 109.7
C45 C44 H44B 109.7
C43 C44 H44B 109.7
H44A C44 H44B 108.2
C46 C45 C44 106.1(7)
C46 C45 H45A 110.5
C44 C45 H45A 110.5
C46 C45 H45B 110.5
C44 C45 H45B 110.5
H45A C45 H45B 108.7
C45 C46 C47 96.8(6)
C45 C46 H46A 112.4
C47 C46 H46A 112.4
C45 C46 H46B 112.4
C47 C46 H46B 112.4
H46A C46 H46B 110.0
C46 C47 H47A 109.5
C46 C47 H47B 109.5
H47A C47 H47B 109.5
C46 C47 H47C 109.5
H47A C47 H47C 109.5
H47B C47 H47C 109.5

loop_
_geom_bond_atom_site_label_1
_geom_bond_atom_site_label_2
_geom_bond_distance
C1 C2 1.427(3)
C1 C5 1.438(3)
C1 P1 1.775(2)
C1 Sc1 2.427(2)
C2 C3 1.400(3)
C2 Sc1 2.555(2)
C2 H2 0.9500
C3 C4 1.407(3)
C3 C6 1.515(3)
C3 Sc1 2.723(2)
C4 C5 1.409(3)
C4 C8 1.518(3)
C4 Sc1 2.691(2)
C5 Sc1 2.521(2)
C5 H5 0.9500
C6 C9 1.530(4)
C6 C10 1.546(4)
C6 C7 1.550(4)
C7 C8 1.559(4)
C7 H7A 0.9900
C7 H7B 0.9900
C8 C12 1.529(3)
C8 C11 1.531(4)
C9 H9A 0.9800
C9 H9B 0.9800
C9 H9C 0.9800
C10 H10A 0.9800
C10 H10B 0.9800
C10 H10C 0.9800
C11 H11A 0.9800
C11 H11B 0.9800
C11 H11C 0.9800
C12 H12A 0.9800
C12 H12B 0.9800
C12 H12C 0.9800
C13 C18 1.392(3)
C13 C14 1.390(3)
C13 P1 1.815(2)
C14 C15 1.369(4)
C14 H14 0.9500
C15 C16 1.383(4)
C15 H15 0.9500
C16 C17 1.363(4)
C16 H16 0.9500
C17 C18 1.387(4)
C17 H17 0.9500
C18 H18 0.9500
C19 C24 1.393(3)
C19 C20 1.394(3)
C19 P1 1.813(2)
C20 C21 1.379(4)
C20 H20 0.9500
C21 C22 1.380(4)
C21 H21 0.9500
C22 C23 1.381(4)
C22 H22 0.9500
C23 C24 1.378(3)
C23 H23 0.9500
C24 H24 0.9500
C25 N1 1.498(3)
C25 C26 1.527(3)
C25 C28 1.536(3)
C25 C27 1.536(3)
C26 C29 1.536(3)
C26 H26A 0.9900
C26 H26B 0.9900
C27 C30 1.541(3)
C27 H27A 0.9900
C27 H27B 0.9900
C28 C31 1.538(3)
C28 H28A 0.9900
C28 H28B 0.9900
C29 C32 1.525(4)
C29 C34 1.532(4)
C29 H29 1.0000
C30 C32 1.520(4)
C30 C33 1.529(4)
C30 H30 1.0000
C31 C33 1.519(4)
C31 C34 1.523(4)
C31 H31 1.0000
C32 H32A 0.9900
C32 H32B 0.9900
C33 H33A 0.9900
C33 H33B 0.9900
C34 H34A 0.9900
C34 H34B 0.9900
C35 Si1 1.846(3)
C35 Sc1 2.215(2)
C35 H35A 0.9900
C35 H35B 0.9900
C36 Si2 1.840(2)
C36 Sc1 2.236(2)
C36 H36A 0.9900
C36 H36B 0.9900
C37 Si1 1.876(3)
C37 H37A 0.9800
C37 H37B 0.9800
C37 H37C 0.9800
C38 Si1 1.885(3)
C38 H38A 0.9800
C38 H38B 0.9800
C38 H38C 0.9800
C39 Si1 1.867(4)
C39 H39A 0.9800
C39 H39B 0.9800
C39 H39C 0.9800
C40 Si2 1.869(3)
C40 H40A 0.9800
C40 H40B 0.9800
C40 H40C 0.9800
C41 Si2 1.881(3)
C41 H41A 0.9800
C41 H41B 0.9800
C41 H41C 0.9800
C42 Si2 1.886(4)
C42 H42A 0.9800
C42 H42B 0.9800
C42 H42C 0.9800
N1 P1 1.6023(18)
N1 Sc1 2.2098(17)
P1 Sc1 2.9710(7)
C43 C44 1.499(8)
C43 H43A 0.9800
C43 H43B 0.9800
C43 H43C 0.9800
C44 C45 1.496(4)
C44 H44A 0.9900
C44 H44B 0.9900
C45 C46 1.531(4)
C45 H45A 0.9900
C45 H45B 0.9900
C46 C47 1.525(4)
C46 H46A 0.9900
C46 H46B 0.9900
C47 H47A 0.9800
C47 H47B 0.9800
C47 H47C 0.9800

loop_
_geom_torsion_atom_site_label_1
_geom_torsion_atom_site_label_2
_geom_torsion_atom_site_label_3
_geom_torsion_atom_site_label_4
_geom_torsion
C5 C1 C2 C3 -1.4(2)
P1 C1 C2 C3 -153.22(17)
Sc1 C1 C2 C3 -73.09(16)
C5 C1 C2 Sc1 71.73(14)
P1 C1 C2 Sc1 -80.13(15)
C1 C2 C3 C4 1.7(2)
Sc1 C2 C3 C4 -62.53(16)
C1 C2 C3 C6 -164.2(3)
Sc1 C2 C3 C6 131.7(3)
C1 C2 C3 Sc1 64.19(14)
C2 C3 C4 C5 -1.3(3)
C6 C3 C4 C5 168.44(19)
Sc1 C3 C4 C5 -60.40(15)
C2 C3 C4 C8 -172.92(19)
C6 C3 C4 C8 -3.1(3)
Sc1 C3 C4 C8 128.02(17)
C2 C3 C4 Sc1 59.06(16)
C6 C3 C4 Sc1 -131.17(18)
C3 C4 C5 C1 0.5(2)
C8 C4 C5 C1 168.7(3)
Sc1 C4 C5 C1 -65.33(14)
C3 C4 C5 Sc1 65.80(16)
C8 C4 C5 Sc1 -126.0(3)
C2 C1 C5 C4 0.5(2)
P1 C1 C5 C4 153.55(16)
Sc1 C1 C5 C4 73.39(15)
C2 C1 C5 Sc1 -72.84(15)
P1 C1 C5 Sc1 80.16(14)
C2 C3 C6 C9 -58.0(4)
C4 C3 C6 C9 136.4(2)
Sc1 C3 C6 C9 48.5(3)
C2 C3 C6 C10 63.6(4)
C4 C3 C6 C10 -102.0(3)
Sc1 C3 C6 C10 170.1(2)
C2 C3 C6 C7 -178.6(3)
C4 C3 C6 C7 15.8(3)
Sc1 C3 C6 C7 -72.1(3)
C3 C6 C7 C8 -22.8(3)
C9 C6 C7 C8 -145.2(2)
C10 C6 C7 C8 92.3(3)
C3 C4 C8 C12 108.5(2)
C5 C4 C8 C12 -59.4(4)
Sc1 C4 C8 C12 -161.24(19)
C3 C4 C8 C11 -129.4(2)
C5 C4 C8 C11 62.7(4)
Sc1 C4 C8 C11 -39.1(3)
C3 C4 C8 C7 -11.0(2)
C5 C4 C8 C7 -179.0(3)
Sc1 C4 C8 C7 79.2(2)
C6 C7 C8 C4 21.2(3)
C6 C7 C8 C12 -96.4(3)
C6 C7 C8 C11 141.9(2)
C18 C13 C14 C15 2.2(4)
P1 C13 C14 C15 -178.3(2)
C13 C14 C15 C16 -0.7(4)
C14 C15 C16 C17 -1.0(5)
C15 C16 C17 C18 1.2(5)
C16 C17 C18 C13 0.4(5)
C14 C13 C18 C17 -2.0(4)
P1 C13 C18 C17 178.5(2)
C24 C19 C20 C21 -1.8(4)
P1 C19 C20 C21 -173.79(19)
C19 C20 C21 C22 0.8(4)
C20 C21 C22 C23 0.7(4)
C21 C22 C23 C24 -1.2(4)
C22 C23 C24 C19 0.2(4)
C20 C19 C24 C23 1.3(3)
P1 C19 C24 C23 173.43(19)
N1 C25 C26 C29 175.8(2)
C28 C25 C26 C29 -59.0(3)
C27 C25 C26 C29 58.0(3)
N1 C25 C27 C30 -176.42(19)
C26 C25 C27 C30 -58.1(3)
C28 C25 C27 C30 59.1(3)
N1 C25 C28 C31 -179.40(19)
C26 C25 C28 C31 58.6(3)
C27 C25 C28 C31 -58.7(3)
C25 C26 C29 C32 -59.1(3)
C25 C26 C29 C34 59.9(3)
C25 C27 C30 C32 59.5(3)
C25 C27 C30 C33 -60.3(3)
C25 C28 C31 C33 60.5(3)
C25 C28 C31 C34 -60.3(3)
C33 C30 C32 C29 59.3(3)
C27 C30 C32 C29 -59.7(3)
C34 C29 C32 C30 -59.3(3)
C26 C29 C32 C30 59.3(3)
C34 C31 C33 C30 59.4(3)
C28 C31 C33 C30 -61.0(3)
C32 C30 C33 C31 -59.0(3)
C27 C30 C33 C31 60.5(3)
C33 C31 C34 C29 -59.8(3)
C28 C31 C34 C29 60.6(3)
C32 C29 C34 C31 59.2(3)
C26 C29 C34 C31 -59.8(3)
C26 C25 N1 P1 106.8(2)
C28 C25 N1 P1 -14.7(3)
C27 C25 N1 P1 -135.35(18)
C26 C25 N1 Sc1 -75.3(2)
C28 C25 N1 Sc1 163.14(16)
C27 C25 N1 Sc1 42.5(3)
Sc1 C35 Si1 C39 -104.8(2)
Sc1 C35 Si1 C37 15.9(3)
Sc1 C35 Si1 C38 135.9(2)
Sc1 C36 Si2 C40 62.1(2)
Sc1 C36 Si2 C41 -58.58(19)
Sc1 C36 Si2 C42 -178.25(19)
C25 N1 P1 C1 -172.25(19)
Sc1 N1 P1 C1 9.43(11)
C25 N1 P1 C19 76.2(2)
Sc1 N1 P1 C19 -102.17(10)
C25 N1 P1 C13 -53.0(2)
Sc1 N1 P1 C13 128.71(10)
C25 N1 P1 Sc1 178.3(2)
C2 C1 P1 N1 66.4(2)
C5 C1 P1 N1 -82.04(18)
Sc1 C1 P1 N1 -8.42(10)
C2 C1 P1 C19 -172.81(18)
C5 C1 P1 C19 38.72(19)
Sc1 C1 P1 C19 112.34(9)
C2 C1 P1 C13 -56.2(2)
C5 C1 P1 C13 155.34(17)
Sc1 C1 P1 C13 -131.04(9)
C2 C1 P1 Sc1 74.85(17)
C5 C1 P1 Sc1 -73.62(16)
C24 C19 P1 N1 6.0(2)
C20 C19 P1 N1 177.98(18)
C24 C19 P1 C1 -103.81(19)
C20 C19 P1 C1 68.1(2)
C24 C19 P1 C13 138.27(19)
C20 C19 P1 C13 -49.8(2)
C24 C19 P1 Sc1 -46.5(2)
C20 C19 P1 Sc1 125.39(18)
C18 C13 P1 N1 126.1(2)
C14 C13 P1 N1 -53.4(2)
C18 C13 P1 C1 -120.1(2)
C14 C13 P1 C1 60.4(2)
C18 C13 P1 C19 -6.6(3)
C14 C13 P1 C19 173.95(19)
C18 C13 P1 Sc1 179.54(17)
C14 C13 P1 Sc1 0.1(3)
C25 N1 Sc1 C35 42.8(2)
P1 N1 Sc1 C35 -138.98(10)
C25 N1 Sc1 C36 -69.91(19)
P1 N1 Sc1 C36 108.33(10)
C25 N1 Sc1 C1 174.5(2)
P1 N1 Sc1 C1 -7.28(9)
C25 N1 Sc1 C5 -159.88(19)
P1 N1 Sc1 C5 18.35(10)
C25 N1 Sc1 C2 145.90(19)
P1 N1 Sc1 C2 -35.87(10)
C25 N1 Sc1 C4 -172.66(17)
P1 N1 Sc1 C4 5.58(12)
C25 N1 Sc1 C3 153.39(18)
P1 N1 Sc1 C3 -28.38(12)
C25 N1 Sc1 P1 -178.2(2)
Si1 C35 Sc1 N1 37.6(2)
Si1 C35 Sc1 C36 149.5(2)
Si1 C35 Sc1 C1 -46.8(3)
Si1 C35 Sc1 C5 -99.3(2)
Si1 C35 Sc1 C2 -54.8(2)
Si1 C35 Sc1 C4 -108.5(2)
Si1 C35 Sc1 C3 -84.7(2)
Si1 C35 Sc1 P1 7.2(3)
Si2 C36 Sc1 N1 118.30(15)
Si2 C36 Sc1 C35 -2.64(18)
Si2 C36 Sc1 C1 -169.81(13)
Si2 C36 Sc1 C5 -150.90(15)
Si2 C36 Sc1 C2 -140.46(13)
Si2 C36 Sc1 C4 -120.08(15)
Si2 C36 Sc1 C3 -108.80(15)
Si2 C36 Sc1 P1 150.70(13)
C2 C1 Sc1 N1 -119.18(15)
C5 C1 Sc1 N1 128.81(14)
P1 C1 Sc1 N1 6.44(8)
C2 C1 Sc1 C35 -14.2(2)
C5 C1 Sc1 C35 -126.26(17)
P1 C1 Sc1 C35 111.38(14)
C2 C1 Sc1 C36 147.75(14)
C5 C1 Sc1 C36 35.74(16)
P1 C1 Sc1 C36 -86.63(11)
C2 C1 Sc1 C5 112.01(19)
P1 C1 Sc1 C5 -122.36(17)
C5 C1 Sc1 C2 -112.01(19)
P1 C1 Sc1 C2 125.62(17)
C2 C1 Sc1 C4 74.90(14)
C5 C1 Sc1 C4 -37.12(13)
P1 C1 Sc1 C4 -159.48(13)
C2 C1 Sc1 C3 36.61(13)
C5 C1 Sc1 C3 -75.40(14)
P1 C1 Sc1 C3 162.24(14)
C2 C1 Sc1 P1 -125.62(17)
C5 C1 Sc1 P1 122.36(17)
C4 C5 Sc1 N1 -158.17(14)
C1 C5 Sc1 N1 -46.36(13)
C4 C5 Sc1 C35 -16.2(2)
C1 C5 Sc1 C35 95.65(19)
C4 C5 Sc1 C36 99.17(15)
C1 C5 Sc1 C36 -149.03(14)
C4 C5 Sc1 C1 -111.8(2)
C4 C5 Sc1 C2 -73.20(15)
C1 C5 Sc1 C2 38.60(12)
C1 C5 Sc1 C4 111.8(2)
C4 C5 Sc1 C3 -34.79(13)
C1 C5 Sc1 C3 77.01(14)
C4 C5 Sc1 P1 -147.16(16)
C1 C5 Sc1 P1 -35.35(11)
C3 C2 Sc1 N1 166.70(14)
C1 C2 Sc1 N1 54.33(14)
C3 C2 Sc1 C35 -77.78(16)
C1 C2 Sc1 C35 169.85(15)
C3 C2 Sc1 C36 60.20(19)
C1 C2 Sc1 C36 -52.16(19)
C3 C2 Sc1 C1 112.4(2)
C3 C2 Sc1 C5 73.09(15)
C1 C2 Sc1 C5 -39.28(13)
C3 C2 Sc1 C4 33.94(13)
C1 C2 Sc1 C4 -78.43(15)
C1 C2 Sc1 C3 -112.4(2)
C3 C2 Sc1 P1 145.99(15)
C1 C2 Sc1 P1 33.62(11)
C3 C4 Sc1 N1 -91.79(13)
C5 C4 Sc1 N1 25.29(17)
C8 C4 Sc1 N1 160.8(2)
C3 C4 Sc1 C35 52.91(15)
C5 C4 Sc1 C35 170.00(15)
C8 C4 Sc1 C35 -54.5(2)
C3 C4 Sc1 C36 160.88(13)
C5 C4 Sc1 C36 -82.03(15)
C8 C4 Sc1 C36 53.5(2)
C3 C4 Sc1 C1 -76.75(14)
C5 C4 Sc1 C1 40.34(14)
C8 C4 Sc1 C1 175.8(3)
C3 C4 Sc1 C5 -117.1(2)
C8 C4 Sc1 C5 135.5(3)
C3 C4 Sc1 C2 -34.45(12)
C5 C4 Sc1 C2 82.64(15)
C8 C4 Sc1 C2 -141.9(3)
C5 C4 Sc1 C3 117.1(2)
C8 C4 Sc1 C3 -107.4(3)
C3 C4 Sc1 P1 -88.85(12)
C5 C4 Sc1 P1 28.24(14)
C8 C4 Sc1 P1 163.7(2)
C2 C3 Sc1 N1 -14.82(16)
C4 C3 Sc1 N1 104.42(13)
C6 C3 Sc1 N1 -150.8(2)
C2 C3 Sc1 C35 107.23(15)
C4 C3 Sc1 C35 -133.53(14)
C6 C3 Sc1 C35 -28.7(2)
C2 C3 Sc1 C36 -142.09(14)
C4 C3 Sc1 C36 -22.85(15)
C6 C3 Sc1 C36 82.0(3)
C2 C3 Sc1 C1 -39.90(14)
C4 C3 Sc1 C1 79.33(14)
C6 C3 Sc1 C1 -175.9(3)
C2 C3 Sc1 C5 -83.20(15)
C4 C3 Sc1 C5 36.03(12)
C6 C3 Sc1 C5 140.8(3)
C4 C3 Sc1 C2 119.23(19)
C6 C3 Sc1 C2 -136.0(3)
C2 C3 Sc1 C4 -119.23(19)
C6 C3 Sc1 C4 104.8(3)
C2 C3 Sc1 P1 -29.39(13)
C4 C3 Sc1 P1 89.84(12)
C6 C3 Sc1 P1 -165.4(2)
C1 P1 Sc1 N1 -168.64(14)
C19 P1 Sc1 N1 102.41(13)
C13 P1 Sc1 N1 -84.02(14)
N1 P1 Sc1 C35 59.52(15)
C1 P1 Sc1 C35 -109.11(15)
C19 P1 Sc1 C35 161.94(14)
C13 P1 Sc1 C35 -24.50(16)
N1 P1 Sc1 C36 -81.14(11)
C1 P1 Sc1 C36 110.22(11)
C19 P1 Sc1 C36 21.27(11)
C13 P1 Sc1 C36 -165.17(12)
N1 P1 Sc1 C1 168.64(14)
C19 P1 Sc1 C1 -88.95(12)
C13 P1 Sc1 C1 84.61(14)
N1 P1 Sc1 C5 -158.83(12)
C1 P1 Sc1 C5 32.53(11)
C19 P1 Sc1 C5 -56.42(10)
C13 P1 Sc1 C5 117.14(13)
N1 P1 Sc1 C2 138.16(12)
C1 P1 Sc1 C2 -30.48(11)
C19 P1 Sc1 C2 -119.43(10)
C13 P1 Sc1 C2 54.14(12)
N1 P1 Sc1 C4 -175.14(11)
C1 P1 Sc1 C4 16.22(11)
C19 P1 Sc1 C4 -72.73(10)
C13 P1 Sc1 C4 100.83(12)
N1 P1 Sc1 C3 154.70(11)
C1 P1 Sc1 C3 -13.93(11)
C19 P1 Sc1 C3 -102.88(10)
C13 P1 Sc1 C3 70.68(12)
C43 C44 C45 C46 -170.6(7)
C44 C45 C46 C47 -164.3(7)
